data_1565733
loop_
_publ_author_name
'Przybyla, Jack J.'
'Ezenyilimba, Frederick C.'
'LaDuca, Robert L.'

_publ_section_title
;
 Structural diversity in cobalt camphorate coordination polymers with
 flexible dipyridylamide ligands including looped layers and
 self-penetrated topologies
;
_journal_name_full 'Inorganica Chimica Acta'
_journal_page_first 119087
_journal_paper_doi 10.1016/j.ica.2019.119087
_journal_volume 498
_journal_year 2019
_chemical_formula_moiety 'C24 H28 Co N4 O6'
_chemical_formula_sum 'C24 H28 Co N4 O6'
_chemical_formula_weight 527.43
_space_group_crystal_system monoclinic
_space_group_IT_number 4
_space_group_name_Hall 'P 2yb'
_space_group_name_H-M_alt 'P 1 21 1'
_atom_sites_solution_hydrogens mixed
_atom_sites_solution_primary dual
_cell_angle_alpha 90
_cell_angle_beta 112.724(10)
_cell_angle_gamma 90
_cell_formula_units_Z 2
_cell_length_a 10.655(7)
_cell_length_b 10.152(7)
_cell_length_c 11.788(8)
_cell_measurement_reflns_used 8762
_cell_measurement_temperature 173(2)
_cell_measurement_theta_max 20.50
_cell_measurement_theta_min 2.74
_cell_volume 1176.1(14)
_computing_data_collection 'COSMO (BRUKER, V1.61, 2009)'
_computing_data_reduction 'SAINT v8.34A (Bruker, 2013)'
_computing_molecular_graphics
;
O. V. Dolomanov, L. J. Bourhis, R. J. Gildea, J. A. K. Howard and H. Puschmann,
OLEX2: a complete structure solution, refinement and analysis program.
J. Appl. Cryst. (2009). 42, 339-341.
;
_computing_publication_material
;
O. V. Dolomanov, L. J. Bourhis, R. J. Gildea, J. A. K. Howard and H. Puschmann,
OLEX2: a complete structure solution, refinement and analysis program.
J. Appl. Cryst. (2009). 42, 339-341.
;
_computing_structure_refinement 'SHELXL (Sheldrick, Acta Cryst. A64 2008, 112-122)'
_computing_structure_solution 'SHELXS (Sheldrick, Acta Cryst. A64 2008, 112-122)'
_diffrn_ambient_temperature 173.15
_diffrn_detector_area_resol_mean 8.4
_diffrn_measured_fraction_theta_full 0.973
_diffrn_measured_fraction_theta_max 0.811
_diffrn_measurement_device_type 'Bruker APEX-II CCD'
_diffrn_measurement_method '\f and \w scans'
_diffrn_radiation_monochromator graphite
_diffrn_radiation_type MoK\a
_diffrn_radiation_wavelength 0.71073
_diffrn_reflns_av_R_equivalents 0.2215
_diffrn_reflns_av_unetI/netI 0.3657
_diffrn_reflns_Laue_measured_fraction_full 0.973
_diffrn_reflns_Laue_measured_fraction_max 0.811
_diffrn_reflns_limit_h_max 12
_diffrn_reflns_limit_h_min -12
_diffrn_reflns_limit_k_max 12
_diffrn_reflns_limit_k_min -12
_diffrn_reflns_limit_l_max 15
_diffrn_reflns_limit_l_min -14
_diffrn_reflns_number 8762
_diffrn_reflns_point_group_measured_fraction_full 0.955
_diffrn_reflns_point_group_measured_fraction_max 0.783
_diffrn_reflns_theta_full 25.000
_diffrn_reflns_theta_max 27.520
_diffrn_reflns_theta_min 1.873
_diffrn_source 'sealed tube'
_diffrn_standards_number 0
_exptl_absorpt_coefficient_mu 0.778
_exptl_absorpt_correction_T_max 0.7452
_exptl_absorpt_correction_T_min 0.2689
_exptl_absorpt_correction_type multi-scan
_exptl_absorpt_process_details
'SADABS-2014/5 (Bruker,2014/5) was used for absorption correction. wR2(int) was 0.0768 before and 0.0562 after correction. The Ratio of minimum to maximum transmission is 0.7279. The \l/2 correction factor is 0.00150.'
_exptl_crystal_colour purple
_exptl_crystal_density_diffrn 1.489
_exptl_crystal_description needle
_exptl_crystal_F_000 550
_exptl_crystal_size_max 0.204
_exptl_crystal_size_mid 0.078
_exptl_crystal_size_min 0.021
_refine_diff_density_max 1.048
_refine_diff_density_min -1.359
_refine_diff_density_rms 0.155
_refine_ls_abs_structure_details
;
 Flack x determined using 347 quotients [(I+)-(I-)]/[(I+)+(I-)]
 (Parsons, Flack and Wagner, Acta Cryst. B69 (2013) 249-259).
;
_refine_ls_abs_structure_Flack 0.00(7)
_refine_ls_extinction_coef .
_refine_ls_extinction_method none
_refine_ls_goodness_of_fit_ref 0.946
_refine_ls_hydrogen_treatment constr
_refine_ls_matrix_type full
_refine_ls_number_parameters 259
_refine_ls_number_reflns 4227
_refine_ls_number_restraints 1
_refine_ls_restrained_S_all 0.946
_refine_ls_R_factor_all 0.2480
_refine_ls_R_factor_gt 0.1166
_refine_ls_shift/su_max 0.000
_refine_ls_shift/su_mean 0.000
_refine_ls_structure_factor_coef Fsqd
_refine_ls_weighting_details 'w=1/[\s^2^(Fo^2^)+(0.0953P)^2^] where P=(Fo^2^+2Fc^2^)/3'
_refine_ls_weighting_scheme calc
_refine_ls_wR_factor_gt 0.2378
_refine_ls_wR_factor_ref 0.3138
_reflns_Friedel_coverage 0.825
_reflns_Friedel_fraction_full 0.934
_reflns_Friedel_fraction_max 0.751
_reflns_number_gt 1722
_reflns_number_total 4227
_reflns_threshold_expression 'I > 2\s(I)'
_cod_data_source_file 2.cif
_cod_data_source_block p21
_cod_original_cell_volume 1176.2(14)
_cod_database_code 1565733
_shelx_space_group_comment
;
The symmetry employed for this shelxl refinement is uniquely defined
by the following loop, which should always be used as a source of
symmetry information in preference to the above space-group names.
They are only intended as comments.
;
_olex2_refinement_description
;
1. Fixed Uiso
 At 1.2 times of:
  All C(H) groups, All C(H,H) groups, All N(H) groups
 At 1.5 times of:
  All C(H,H,H) groups
2. Uiso/Uaniso restraints and constraints
Uanis(C1) = Uanis(C10)
Uanis(C1) = Uanis(C2) = Uanis(C4) = Uanis(C6)
Uanis(C8) = Uanis(C9) = Uanis(C10)
Uanis(C24) = Uanis(C23) = Uanis(C21) = Uanis(C20) = Uanis(C22)
3.a Riding coordinates:
 N2(H2)
3.b Ternary CH refined with riding coordinates:
 C8(H8)
3.c Secondary CH2 refined with riding coordinates:
 C6(H6A,H6B), C9(H9A,H9B), C17(H17A,H17B), C18(H18A,H18B)
3.d Aromatic/amide H refined with riding coordinates:
 N3(H3), C11(H11), C12(H12), C13(H13), C15(H15), C20(H20), C22(H22), C23(H23),
 C24(H24)
3.e Idealised Me refined as rotating group:
 C3(H3A,H3B,H3C), C5(H5A,H5B,H5C), C7(H7A,H7B,H7C)
;
_olex2_diffrn_ambient_temperature_device 'Oxford Cryosystems'
_olex2_submission_special_instructions 'No special instructions were received'

loop_
_space_group_symop_operation_xyz
'x, y, z'
'-x, y+1/2, -z'

loop_
_atom_site_label
_atom_site_type_symbol
_atom_site_fract_x
_atom_site_fract_y
_atom_site_fract_z
_atom_site_U_iso_or_equiv
_atom_site_adp_type
_atom_site_occupancy
_atom_site_site_symmetry_order
_atom_site_calc_flag
_atom_site_refinement_flags_posn
_atom_site_refinement_flags_adp
_atom_site_refinement_flags_occupancy
_atom_site_disorder_assembly
_atom_site_disorder_group
Co1 Co 0.3436(3) 0.4786(3) 0.4992(3) 0.0316(8) Uani 1 1 d . . . . .
O1 O -0.2147(15) 0.8201(14) 0.5876(15) 0.041(4) Uani 1 1 d . . . . .
O2 O -0.1050(14) 1.0111(14) 0.6520(14) 0.035(4) Uani 1 1 d . . . . .
O3 O 0.2764(13) 0.4660(17) 0.6472(13) 0.038(4) Uani 1 1 d . . . . .
O4 O 0.3313(14) 0.6485(15) 0.5825(12) 0.032(4) Uani 1 1 d . . . . .
O5 O 1.0615(16) 0.4128(16) 0.9718(16) 0.044(4) Uani 1 1 d . . . . .
O6 O 1.5022(19) 0.1059(18) 0.9816(18) 0.057(6) Uani 1 1 d . . . . .
N1 N 0.553(2) 0.4203(18) 0.626(2) 0.041(6) Uani 1 1 d . . . . .
N2 N 1.066(2) 0.235(2) 0.866(2) 0.044(6) Uani 1 1 d . . . . .
H2 H 1.0096 0.1694 0.8337 0.053 Uiso 1 1 d R . . . .
N3 N 1.3558(19) 0.2618(17) 0.8481(17) 0.035(5) Uani 1 1 d . . . . .
H3 H 1.3222 0.2940 0.7730 0.041 Uiso 1 1 calc R . . . .
N4 N 1.5881(17) 0.0334(16) 0.6271(17) 0.027(4) Uani 1 1 d . . . . .
C1 C -0.102(3) 0.878(3) 0.646(3) 0.047(3) Uani 1 1 d . . . . .
C2 C 0.042(2) 0.810(2) 0.717(2) 0.047(3) Uani 1 1 d . . . . .
C3 C 0.048(3) 0.765(4) 0.840(3) 0.071(11) Uani 1 1 d . . . . .
H3A H 0.0375 0.8417 0.8864 0.107 Uiso 1 1 calc GR . . . .
H3B H 0.1355 0.7228 0.8850 0.107 Uiso 1 1 calc GR . . . .
H3C H -0.0260 0.7025 0.8286 0.107 Uiso 1 1 calc GR . . . .
C4 C 0.067(2) 0.698(2) 0.646(2) 0.047(3) Uani 1 1 d . . . . .
C5 C 0.018(3) 0.733(3) 0.517(2) 0.035(6) Uani 1 1 d . . . . .
H5A H 0.0515 0.6690 0.4733 0.053 Uiso 1 1 calc GR . . . .
H5B H 0.0504 0.8211 0.5086 0.053 Uiso 1 1 calc GR . . . .
H5C H -0.0821 0.7323 0.4820 0.053 Uiso 1 1 calc GR . . . .
C6 C 0.174(2) 0.904(2) 0.744(3) 0.047(3) Uani 1 1 d . . . . .
H6A H 0.1552 0.9695 0.6772 0.056 Uiso 1 1 calc R . . . .
H6B H 0.1960 0.9513 0.8226 0.056 Uiso 1 1 calc R . . . .
C7 C -0.009(3) 0.565(2) 0.651(3) 0.060(9) Uani 1 1 d . . . . .
H7A H 0.0313 0.5283 0.7339 0.090 Uiso 1 1 calc GR . . . .
H7B H 0.0018 0.5024 0.5920 0.090 Uiso 1 1 calc GR . . . .
H7C H -0.1054 0.5831 0.6295 0.090 Uiso 1 1 calc GR . . . .
C8 C 0.227(2) 0.675(2) 0.714(2) 0.047(3) Uani 1 1 d . . . . .
H8 H 0.2418 0.6274 0.7923 0.056 Uiso 1 1 calc R . . . .
C9 C 0.292(2) 0.815(2) 0.750(2) 0.047(3) Uani 1 1 d . . . . .
H9A H 0.3631 0.8139 0.8343 0.056 Uiso 1 1 calc R . . . .
H9B H 0.3323 0.8448 0.6921 0.056 Uiso 1 1 calc R . . . .
C10 C 0.282(3) 0.594(3) 0.647(3) 0.047(3) Uani 1 1 d . . . . .
C11 C 0.615(2) 0.459(2) 0.747(2) 0.036(6) Uani 1 1 d . . . . .
H11 H 0.5603 0.5043 0.7812 0.043 Uiso 1 1 calc R . . . .
C12 C 0.635(2) 0.349(2) 0.595(2) 0.035(6) Uani 1 1 d . . . . .
H12 H 0.6013 0.3149 0.5133 0.042 Uiso 1 1 calc R . . . .
C13 C 0.773(3) 0.317(2) 0.672(2) 0.041(7) Uani 1 1 d . . . . .
H13 H 0.8220 0.2620 0.6383 0.050 Uiso 1 1 calc R . . . .
C14 C 0.841(2) 0.359(2) 0.794(2) 0.034(6) Uani 1 1 d . . . . .
C15 C 0.762(2) 0.435(2) 0.832(2) 0.040(7) Uani 1 1 d . . . . .
H15 H 0.7979 0.4745 0.9111 0.048 Uiso 1 1 calc R . . . .
C16 C 0.994(2) 0.339(3) 0.880(2) 0.039(7) Uani 1 1 d . . . . .
C17 C 1.212(2) 0.216(2) 0.955(2) 0.039(6) Uani 1 1 d . . . . .
H17A H 1.2389 0.1238 0.9486 0.047 Uiso 1 1 calc R . . . .
H17B H 1.2159 0.2282 1.0402 0.047 Uiso 1 1 calc R . . . .
C18 C 1.315(3) 0.308(2) 0.936(2) 0.044(6) Uani 1 1 d . . . . .
H18A H 1.2728 0.3964 0.9111 0.052 Uiso 1 1 calc R . . . .
H18B H 1.3946 0.3186 1.0141 0.052 Uiso 1 1 calc R . . . .
C19 C 1.454(2) 0.160(2) 0.880(3) 0.040(7) Uani 1 1 d . . . . .
C20 C 1.416(2) 0.143(2) 0.666(2) 0.037(3) Uani 1 1 d . . . . .
H20 H 1.3319 0.1884 0.6401 0.044 Uiso 1 1 calc R . . . .
C21 C 1.498(2) 0.123(2) 0.790(2) 0.037(3) Uani 1 1 d . . . . .
C22 C 1.462(2) 0.096(2) 0.589(2) 0.037(3) Uani 1 1 d . . . . .
H22 H 1.4089 0.1048 0.5030 0.044 Uiso 1 1 calc R . . . .
C23 C 1.626(2) 0.055(2) 0.830(2) 0.037(3) Uani 1 1 d . . . . .
H23 H 1.6772 0.0388 0.9146 0.044 Uiso 1 1 calc R . . . .
C24 C 1.668(2) 0.018(2) 0.748(2) 0.037(3) Uani 1 1 d . . . . .
H24 H 1.7555 -0.0208 0.7717 0.044 Uiso 1 1 calc R . . . .

loop_
_atom_site_aniso_label
_atom_site_aniso_U_11
_atom_site_aniso_U_22
_atom_site_aniso_U_33
_atom_site_aniso_U_23
_atom_site_aniso_U_13
_atom_site_aniso_U_12
Co1 0.0393(16) 0.0197(13) 0.0472(19) 0.0011(19) 0.0294(14) -0.0019(18)
O1 0.049(10) 0.013(8) 0.069(13) 0.001(8) 0.031(10) -0.003(8)
O2 0.040(8) 0.031(12) 0.048(10) -0.002(8) 0.033(8) 0.004(7)
O3 0.050(8) 0.022(9) 0.055(10) 0.004(10) 0.035(8) -0.007(10)
O4 0.055(10) 0.031(9) 0.025(10) -0.003(7) 0.032(8) -0.005(8)
O5 0.052(10) 0.036(10) 0.053(12) -0.004(9) 0.028(9) 0.002(8)
O6 0.077(13) 0.058(13) 0.057(13) 0.031(11) 0.049(11) 0.045(11)
N1 0.059(13) 0.021(10) 0.066(16) 0.007(11) 0.047(13) -0.002(10)
N2 0.051(14) 0.028(12) 0.078(17) 0.014(12) 0.052(14) 0.004(11)
N3 0.056(13) 0.022(11) 0.040(13) 0.004(9) 0.035(11) 0.010(10)
N4 0.028(10) 0.019(9) 0.036(13) 0.003(9) 0.015(9) -0.004(8)
C1 0.054(6) 0.028(5) 0.074(8) -0.008(5) 0.043(6) 0.003(5)
C2 0.054(6) 0.028(5) 0.074(8) -0.008(5) 0.043(6) 0.003(5)
C3 0.07(2) 0.10(3) 0.06(2) 0.026(19) 0.029(18) 0.04(2)
C4 0.054(6) 0.028(5) 0.074(8) -0.008(5) 0.043(6) 0.003(5)
C5 0.045(16) 0.044(13) 0.021(14) 0.013(12) 0.016(13) 0.019(12)
C6 0.054(6) 0.028(5) 0.074(8) -0.008(5) 0.043(6) 0.003(5)
C7 0.08(2) 0.035(16) 0.11(3) 0.001(16) 0.08(2) -0.008(15)
C8 0.054(6) 0.028(5) 0.074(8) -0.008(5) 0.043(6) 0.003(5)
C9 0.054(6) 0.028(5) 0.074(8) -0.008(5) 0.043(6) 0.003(5)
C10 0.054(6) 0.028(5) 0.074(8) -0.008(5) 0.043(6) 0.003(5)
C11 0.045(13) 0.027(16) 0.045(16) -0.014(13) 0.026(12) 0.000(12)
C12 0.053(16) 0.030(13) 0.040(17) -0.002(11) 0.037(14) -0.002(12)
C13 0.056(17) 0.030(14) 0.06(2) 0.002(14) 0.045(15) 0.006(13)
C14 0.027(13) 0.040(15) 0.043(17) 0.007(13) 0.023(12) 0.011(11)
C15 0.040(13) 0.042(16) 0.051(16) -0.014(12) 0.032(13) -0.003(11)
C16 0.033(14) 0.048(17) 0.051(18) 0.015(14) 0.034(14) 0.006(13)
C17 0.049(16) 0.035(14) 0.047(17) 0.010(12) 0.033(14) 0.018(12)
C18 0.059(16) 0.029(14) 0.048(17) -0.009(13) 0.026(14) 0.013(13)
C19 0.039(15) 0.029(14) 0.07(2) -0.018(14) 0.038(15) -0.002(12)
C20 0.047(7) 0.024(6) 0.055(8) -0.001(6) 0.036(6) 0.003(5)
C21 0.047(7) 0.024(6) 0.055(8) -0.001(6) 0.036(6) 0.003(5)
C22 0.047(7) 0.024(6) 0.055(8) -0.001(6) 0.036(6) 0.003(5)
C23 0.047(7) 0.024(6) 0.055(8) -0.001(6) 0.036(6) 0.003(5)
C24 0.047(7) 0.024(6) 0.055(8) -0.001(6) 0.036(6) 0.003(5)

loop_
_atom_type_symbol
_atom_type_description
_atom_type_scat_dispersion_real
_atom_type_scat_dispersion_imag
_atom_type_scat_source
C C 0.0033 0.0016 'International Tables Vol C Tables 4.2.6.8 and 6.1.1.4'
H H 0.0000 0.0000 'International Tables Vol C Tables 4.2.6.8 and 6.1.1.4'
Co Co 0.3494 0.9721 'International Tables Vol C Tables 4.2.6.8 and 6.1.1.4'
N N 0.0061 0.0033 'International Tables Vol C Tables 4.2.6.8 and 6.1.1.4'
O O 0.0106 0.0060 'International Tables Vol C Tables 4.2.6.8 and 6.1.1.4'

loop_
_geom_angle_atom_site_label_1
_geom_angle_atom_site_label_2
_geom_angle_atom_site_label_3
_geom_angle
_geom_angle_site_symmetry_1
_geom_angle_site_symmetry_3
O1 Co1 O3 89.4(6) 2_546 .
O1 Co1 N1 114.7(6) 2_546 .
O3 Co1 N1 90.0(6) . .
O4 Co1 O1 137.6(5) . 2_546
O4 Co1 O3 63.0(6) . .
O4 Co1 N1 97.8(7) . .
N4 Co1 O1 102.1(7) 2_756 2_546
N4 Co1 O3 166.8(7) 2_756 .
N4 Co1 O4 103.8(6) 2_756 .
N4 Co1 N1 90.9(7) 2_756 .
C1 O1 Co1 102.3(14) . 2_556
C10 O3 Co1 84.9(13) . .
C10 O4 Co1 92.5(14) . .
C11 N1 Co1 125.2(14) . .
C12 N1 Co1 124.4(19) . .
C12 N1 C11 110(2) . .
C16 N2 H2 108.5 . .
C16 N2 C17 120(2) . .
C17 N2 H2 123.4 . .
C18 N3 H3 120.8 . .
C18 N3 C19 118(2) . .
C19 N3 H3 120.8 . .
C22 N4 Co1 118.2(15) . 2_746
C24 N4 Co1 119.8(13) . 2_746
C24 N4 C22 121.9(18) . .
O1 C1 O2 117(2) . .
O1 C1 C2 127(2) . .
O2 C1 C2 116(2) . .
C1 C2 C6 116(2) . .
C3 C2 C1 107.7(19) . .
C3 C2 C6 106(2) . .
C4 C2 C1 113(2) . .
C4 C2 C3 111(2) . .
C4 C2 C6 103.4(16) . .
C2 C3 H3A 109.5 . .
C2 C3 H3B 109.5 . .
C2 C3 H3C 109.5 . .
H3A C3 H3B 109.5 . .
H3A C3 H3C 109.5 . .
H3B C3 H3C 109.5 . .
C2 C4 C7 115.3(18) . .
C2 C4 C8 103(2) . .
C5 C4 C2 109(2) . .
C5 C4 C7 105(2) . .
C5 C4 C8 116(2) . .
C7 C4 C8 108(2) . .
C4 C5 H5A 109.5 . .
C4 C5 H5B 109.5 . .
C4 C5 H5C 109.5 . .
H5A C5 H5B 109.5 . .
H5A C5 H5C 109.5 . .
H5B C5 H5C 109.5 . .
C2 C6 H6A 110.3 . .
C2 C6 H6B 110.3 . .
H6A C6 H6B 108.6 . .
C9 C6 C2 107.1(18) . .
C9 C6 H6A 110.3 . .
C9 C6 H6B 110.3 . .
C4 C7 H7A 109.5 . .
C4 C7 H7B 109.5 . .
C4 C7 H7C 109.5 . .
H7A C7 H7B 109.5 . .
H7A C7 H7C 109.5 . .
H7B C7 H7C 109.5 . .
C4 C8 H8 106.6 . .
C9 C8 C4 105.9(19) . .
C9 C8 H8 106.6 . .
C10 C8 C4 114(2) . .
C10 C8 H8 106.6 . .
C10 C8 C9 116.6(19) . .
C6 C9 C8 105.0(18) . .
C6 C9 H9A 110.7 . .
C6 C9 H9B 110.7 . .
C8 C9 H9A 110.7 . .
C8 C9 H9B 110.7 . .
H9A C9 H9B 108.8 . .
O3 C10 Co1 62.3(11) . .
O3 C10 C8 124(2) . .
O4 C10 Co1 57.1(11) . .
O4 C10 O3 119(2) . .
O4 C10 C8 117(2) . .
C8 C10 Co1 169(2) . .
N1 C11 H11 116.6 . .
N1 C11 C15 126.9(19) . .
C15 C11 H11 116.6 . .
N1 C12 H12 117.2 . .
N1 C12 C13 126(2) . .
C13 C12 H12 117.2 . .
C12 C13 H13 117.2 . .
C14 C13 C12 126(2) . .
C14 C13 H13 117.2 . .
C13 C14 C16 128.4(19) . .
C15 C14 C13 112(2) . .
C15 C14 C16 119(2) . .
C11 C15 H15 120.3 . .
C14 C15 C11 119(2) . .
C14 C15 H15 120.3 . .
O5 C16 N2 113(2) . .
O5 C16 C14 125(2) . .
N2 C16 C14 122(2) . .
N2 C17 H17A 108.6 . .
N2 C17 H17B 108.6 . .
N2 C17 C18 114.7(19) . .
H17A C17 H17B 107.6 . .
C18 C17 H17A 108.6 . .
C18 C17 H17B 108.6 . .
N3 C18 C17 111(2) . .
N3 C18 H18A 109.4 . .
N3 C18 H18B 109.4 . .
C17 C18 H18A 109.4 . .
C17 C18 H18B 109.4 . .
H18A C18 H18B 108.0 . .
O6 C19 N3 125(2) . .
O6 C19 C21 119(2) . .
C21 C19 N3 116(2) . .
C21 C20 H20 122.0 . .
C22 C20 H20 122.0 . .
C22 C20 C21 116(2) . .
C19 C21 C20 121(2) . .
C19 C21 C23 116(2) . .
C20 C21 C23 123(2) . .
N4 C22 H22 119.3 . .
C20 C22 N4 121(2) . .
C20 C22 H22 119.3 . .
C21 C23 H23 121.2 . .
C24 C23 C21 118(3) . .
C24 C23 H23 121.2 . .
N4 C24 H24 119.9 . .
C23 C24 N4 120(2) . .
C23 C24 H24 119.9 . .

loop_
_geom_bond_atom_site_label_1
_geom_bond_atom_site_label_2
_geom_bond_distance
_geom_bond_site_symmetry_2
Co1 O1 2.106(15) 2_546
Co1 O3 2.131(13) .
Co1 O4 2.014(14) .
Co1 N1 2.24(2) .
Co1 N4 1.973(17) 2_756
O1 Co1 2.106(15) 2_556
O1 C1 1.27(3) .
O2 C1 1.35(3) .
O3 C10 1.30(3) .
O4 C10 1.21(3) .
O5 C16 1.29(3) .
O6 C19 1.23(3) .
N1 C11 1.38(3) .
N1 C12 1.30(2) .
N2 H2 0.8803 .
N2 C16 1.35(3) .
N2 C17 1.51(3) .
N3 H3 0.8800 .
N3 C18 1.36(2) .
N3 C19 1.41(3) .
N4 Co1 1.973(17) 2_746
N4 C22 1.40(3) .
N4 C24 1.36(3) .
C1 C2 1.59(3) .
C2 C3 1.50(3) .
C2 C4 1.49(3) .
C2 C6 1.63(3) .
C3 H3A 0.9800 .
C3 H3B 0.9800 .
C3 H3C 0.9800 .
C4 C5 1.45(3) .
C4 C7 1.58(3) .
C4 C8 1.60(3) .
C5 H5A 0.9800 .
C5 H5B 0.9800 .
C5 H5C 0.9800 .
C6 H6A 0.9900 .
C6 H6B 0.9900 .
C6 C9 1.53(3) .
C7 H7A 0.9800 .
C7 H7B 0.9800 .
C7 H7C 0.9800 .
C8 H8 1.0000 .
C8 C9 1.56(3) .
C8 C10 1.41(3) .
C9 H9A 0.9900 .
C9 H9B 0.9900 .
C11 H11 0.9500 .
C11 C15 1.51(3) .
C12 H12 0.9500 .
C12 C13 1.44(3) .
C13 H13 0.9500 .
C13 C14 1.40(3) .
C14 C15 1.34(3) .
C14 C16 1.56(3) .
C15 H15 0.9500 .
C17 H17A 0.9900 .
C17 H17B 0.9900 .
C17 C18 1.53(3) .
C18 H18A 0.9900 .
C18 H18B 0.9900 .
C19 C21 1.37(3) .
C20 H20 0.9500 .
C20 C21 1.40(3) .
C20 C22 1.28(3) .
C21 C23 1.44(3) .
C22 H22 0.9500 .
C23 H23 0.9500 .
C23 C24 1.27(3) .
C24 H24 0.9500 .

loop_
_geom_hbond_atom_site_label_D
_geom_hbond_atom_site_label_H
_geom_hbond_atom_site_label_A
_geom_hbond_distance_DH
_geom_hbond_distance_HA
_geom_hbond_distance_DA
_geom_hbond_angle_DHA
_geom_hbond_site_symmetry_A
N3 H3 O3 0.88 2.22 3.01(2) 149.6 1_655
